data_1512972
loop_
_publ_author_name
'Pallab Bhowmik'
'Shouvik Chattopadhyay'
'Ashutosh Ghosh'

_publ_section_title
;
 Synthesis and structure of mono-, di- and tri-nuclear copper(II) benzoate
 complexes with a tridentate N2O donor Schiff base ligand
;
_journal_name_full
;
Inorganica Chimica Acta
;
_journal_page_first 66
_journal_page_last 71
_journal_paper_doi 10.1016/j.ica.2012.10.003
_journal_volume 396
_journal_year 2013
_chemical_formula_sum 'C19 H23 Cl Cu N2 O7'
_chemical_formula_weight 490.39
_space_group_IT_number 2
_symmetry_cell_setting triclinic
_symmetry_space_group_name_Hall '-P 1'
_symmetry_space_group_name_H-M 'P -1'
_atom_sites_solution_hydrogens geom
_atom_sites_solution_primary direct
_atom_sites_solution_secondary difmap
_cell_angle_alpha 66.977(2)
_cell_angle_beta 83.821(2)
_cell_angle_gamma 77.396(2)
_cell_formula_units_Z 2
_cell_length_a 8.8242(17)
_cell_length_b 10.931(2)
_cell_length_c 12.043(2)
_cell_measurement_temperature 293(2)
_cell_volume 1043.0(3)
_computing_structure_refinement 'SHELXL-97 (Sheldrick, 1997)'
_diffrn_ambient_temperature 293(2)
_diffrn_measured_fraction_theta_full 0.874
_diffrn_measured_fraction_theta_max 0.874
_diffrn_radiation_monochromator graphite
_diffrn_radiation_source 'fine-focus sealed tube'
_diffrn_radiation_type MoK\a
_diffrn_radiation_wavelength 0.71073
_diffrn_reflns_av_R_equivalents 0.0265
_diffrn_reflns_av_sigmaI/netI 0.0444
_diffrn_reflns_limit_h_max 11
_diffrn_reflns_limit_h_min -11
_diffrn_reflns_limit_k_max 14
_diffrn_reflns_limit_k_min -13
_diffrn_reflns_limit_l_max 15
_diffrn_reflns_limit_l_min -14
_diffrn_reflns_number 8155
_diffrn_reflns_theta_full 27.49
_diffrn_reflns_theta_max 27.49
_diffrn_reflns_theta_min 1.84
_exptl_absorpt_coefficient_mu 1.219
_exptl_absorpt_correction_T_max 0.7960
_exptl_absorpt_correction_T_min 0.7960
_exptl_absorpt_correction_type empirical
_exptl_crystal_density_diffrn 1.561
_exptl_crystal_density_method 'not measured'
_exptl_crystal_F_000 506
_exptl_crystal_size_max 0.20
_exptl_crystal_size_mid 0.20
_exptl_crystal_size_min 0.20
_refine_diff_density_max 0.379
_refine_diff_density_min -0.279
_refine_diff_density_rms 0.066
_refine_ls_extinction_method none
_refine_ls_goodness_of_fit_ref 1.064
_refine_ls_matrix_type full
_refine_ls_number_parameters 271
_refine_ls_number_reflns 4793
_refine_ls_number_restraints 0
_refine_ls_restrained_S_all 1.064
_refine_ls_R_factor_all 0.0534
_refine_ls_R_factor_gt 0.0404
_refine_ls_shift/su_max 0.001
_refine_ls_shift/su_mean 0.000
_refine_ls_structure_factor_coef Fsqd
_refine_ls_weighting_details 'calc w=1/[\s^2^(Fo^2^)+(0.0501P)^2^+0.5308P] where P=(Fo^2^+2Fc^2^)/3'
_refine_ls_weighting_scheme calc
_refine_ls_wR_factor_gt 0.1064
_refine_ls_wR_factor_ref 0.1140
_reflns_number_gt 3313
_reflns_number_total 4793
_reflns_threshold_expression >2sigma(I)
_cod_data_source_file ICA-2013-396-66-71-1.cif
_cod_data_source_block 1
_cod_original_sg_symbol_H-M P-1
_cod_database_code 1512972

loop_
_symmetry_equiv_pos_as_xyz
'x, y, z'
'-x, -y, -z'

loop_
_atom_site_label
_atom_site_type_symbol
_atom_site_fract_x
_atom_site_fract_y
_atom_site_fract_z
_atom_site_U_iso_or_equiv
_atom_site_adp_type
_atom_site_occupancy
_atom_site_symmetry_multiplicity
_atom_site_calc_flag
_atom_site_refinement_flags
Cu1 Cu 0.56857(4) 0.84501(4) 0.72976(3) 0.03847(14) Uani 1 1 d .
Cl Cl 0.23648(9) 0.74001(8) 0.88575(7) 0.0463(2) Uani 1 1 d .
O1 O 0.4602(3) 1.0268(2) 0.6718(2) 0.0445(5) Uani 1 1 d .
O2 O 0.4566(3) 0.8071(2) 0.61474(19) 0.0434(5) Uani 1 1 d .
C13 C 0.3429(4) 0.8765(3) 0.5527(3) 0.0391(7) Uani 1 1 d .
O3 O 0.2886(3) 1.0019(2) 0.5359(2) 0.0481(6) Uani 1 1 d .
H1 H 0.3405 1.0265 0.5729 0.072 Uiso 1 1 calc R
N1 N 0.6877(3) 0.8777(3) 0.8383(2) 0.0415(6) Uani 1 1 d .
N2 N 0.7192(3) 0.6675(3) 0.7646(3) 0.0476(7) Uani 1 1 d .
O6 O 0.1589(3) 0.7227(3) 0.9989(2) 0.0637(7) Uani 1 1 d .
C2 C 0.3230(4) 1.2286(3) 0.6868(3) 0.0515(9) Uani 1 1 d .
H2 H 0.2578 1.2378 0.6272 0.062 Uiso 1 1 calc R
C19 C 0.1350(4) 0.8959(3) 0.4173(3) 0.0449(8) Uani 1 1 d .
H19 H 0.1007 0.9860 0.4077 0.054 Uiso 1 1 calc R
C15 C 0.3101(5) 0.6839(4) 0.5042(4) 0.0583(10) Uani 1 1 d .
H15 H 0.3940 0.6308 0.5526 0.070 Uiso 1 1 calc R
C6 C 0.5433(4) 1.0998(3) 0.8164(3) 0.0423(7) Uani 1 1 d .
C1 C 0.4422(4) 1.1161(3) 0.7258(3) 0.0382(7) Uani 1 1 d .
C14 C 0.2602(4) 0.8180(3) 0.4907(3) 0.0393(7) Uani 1 1 d .
C9 C 0.8171(4) 0.7641(4) 0.8884(3) 0.0557(9) Uani 1 1 d .
H9A H 0.8338 0.7511 0.9709 0.067 Uiso 1 1 calc R
H9B H 0.9116 0.7833 0.8414 0.067 Uiso 1 1 calc R
C7 C 0.6724(4) 0.9856(3) 0.8633(3) 0.0419(7) Uani 1 1 d .
O4 O 0.2244(4) 0.6323(3) 0.8521(3) 0.0882(10) Uani 1 1 d .
C10 C 0.7788(4) 0.6391(4) 0.8851(3) 0.0530(9) Uani 1 1 d .
H10A H 0.8711 0.5682 0.9014 0.064 Uiso 1 1 calc R
H10B H 0.7009 0.6075 0.9471 0.064 Uiso 1 1 calc R
C12 C 0.6465(5) 0.5528(4) 0.7750(4) 0.0672(11) Uani 1 1 d .
H12A H 0.5655 0.5425 0.8360 0.101 Uiso 1 1 calc R
H12B H 0.7237 0.4710 0.7966 0.101 Uiso 1 1 calc R
H12C H 0.6034 0.5708 0.6990 0.101 Uiso 1 1 calc R
C3 C 0.2997(5) 1.3268(4) 0.7349(4) 0.0596(10) Uani 1 1 d .
H3 H 0.2188 1.4012 0.7086 0.072 Uiso 1 1 calc R
C8 C 0.7874(4) 0.9959(4) 0.9413(4) 0.0634(11) Uani 1 1 d .
H8A H 0.8660 0.9150 0.9650 0.095 Uiso 1 1 calc R
H8B H 0.7348 1.0065 1.0120 0.095 Uiso 1 1 calc R
H8C H 0.8349 1.0727 0.8968 0.095 Uiso 1 1 calc R
O5 O 0.1684(3) 0.8628(3) 0.7967(3) 0.0946(11) Uani 1 1 d .
C11 C 0.8449(5) 0.6822(4) 0.6719(4) 0.0781(13) Uani 1 1 d .
H11A H 0.8026 0.7016 0.5954 0.117 Uiso 1 1 calc R
H11B H 0.9208 0.5996 0.6936 0.117 Uiso 1 1 calc R
H11C H 0.8932 0.7552 0.6664 0.117 Uiso 1 1 calc R
C16 C 0.2348(5) 0.6293(4) 0.4453(4) 0.0724(12) Uani 1 1 d .
H16 H 0.2668 0.5389 0.4550 0.087 Uiso 1 1 calc R
O7 O 0.3972(3) 0.7408(3) 0.8949(2) 0.0651(7) Uani 1 1 d .
C5 C 0.5143(4) 1.2042(4) 0.8620(3) 0.0527(9) Uani 1 1 d .
H5 H 0.5779 1.1976 0.9217 0.063 Uiso 1 1 calc R
C17 C 0.1122(5) 0.7087(4) 0.3722(4) 0.0652(11) Uani 1 1 d .
H17 H 0.0632 0.6719 0.3316 0.078 Uiso 1 1 calc R
C18 C 0.0620(4) 0.8400(4) 0.3588(3) 0.0547(9) Uani 1 1 d .
H18 H -0.0218 0.8923 0.3101 0.066 Uiso 1 1 calc R
C4 C 0.3973(5) 1.3136(4) 0.8222(4) 0.0624(11) Uani 1 1 d .
H4 H 0.3831 1.3802 0.8543 0.075 Uiso 1 1 calc R

loop_
_atom_site_aniso_label
_atom_site_aniso_U_11
_atom_site_aniso_U_22
_atom_site_aniso_U_33
_atom_site_aniso_U_23
_atom_site_aniso_U_13
_atom_site_aniso_U_12
Cu1 0.0386(2) 0.0376(2) 0.0411(2) -0.01728(18) -0.00745(16) -0.00377(16)
Cl 0.0395(4) 0.0472(5) 0.0481(5) -0.0119(4) -0.0054(3) -0.0095(3)
O1 0.0551(14) 0.0368(12) 0.0467(13) -0.0212(10) -0.0144(11) -0.0026(10)
O2 0.0485(13) 0.0372(12) 0.0452(13) -0.0173(10) -0.0127(10) -0.0009(10)
C13 0.0452(18) 0.0380(17) 0.0355(17) -0.0158(14) -0.0006(14) -0.0073(14)
O3 0.0567(14) 0.0370(12) 0.0534(14) -0.0202(11) -0.0214(11) 0.0009(10)
N1 0.0358(14) 0.0460(15) 0.0439(15) -0.0161(13) -0.0051(11) -0.0101(12)
N2 0.0477(16) 0.0415(16) 0.0522(17) -0.0189(14) -0.0077(13) 0.0000(12)
O6 0.0515(15) 0.0799(19) 0.0562(16) -0.0234(14) 0.0065(12) -0.0134(13)
C2 0.057(2) 0.044(2) 0.057(2) -0.0239(17) -0.0058(17) -0.0066(16)
C19 0.0438(18) 0.0457(19) 0.0462(19) -0.0179(16) -0.0038(15) -0.0085(15)
C15 0.066(2) 0.048(2) 0.067(2) -0.0282(19) -0.022(2) 0.0002(18)
C6 0.0468(18) 0.0481(19) 0.0391(17) -0.0213(15) 0.0066(14) -0.0184(15)
C1 0.0406(17) 0.0356(17) 0.0415(17) -0.0169(14) 0.0038(13) -0.0117(13)
C14 0.0432(17) 0.0395(17) 0.0368(17) -0.0161(14) -0.0020(13) -0.0078(14)
C9 0.0433(19) 0.060(2) 0.063(2) -0.0203(19) -0.0179(17) -0.0051(17)
C7 0.0397(17) 0.055(2) 0.0369(17) -0.0189(16) 0.0019(13) -0.0190(15)
O4 0.097(2) 0.093(2) 0.103(2) -0.059(2) 0.0016(19) -0.0361(19)
C10 0.053(2) 0.046(2) 0.052(2) -0.0113(17) -0.0137(17) -0.0024(16)
C12 0.077(3) 0.041(2) 0.084(3) -0.026(2) -0.025(2) 0.0024(19)
C3 0.061(2) 0.044(2) 0.076(3) -0.028(2) 0.003(2) -0.0065(17)
C8 0.058(2) 0.076(3) 0.070(3) -0.037(2) -0.016(2) -0.018(2)
O5 0.0629(19) 0.077(2) 0.089(2) 0.0196(18) -0.0023(17) -0.0001(16)
C11 0.075(3) 0.064(3) 0.070(3) -0.017(2) 0.015(2) 0.014(2)
C16 0.087(3) 0.050(2) 0.093(3) -0.040(2) -0.029(3) 0.000(2)
O7 0.0394(13) 0.095(2) 0.0647(17) -0.0326(16) -0.0033(12) -0.0161(13)
C5 0.059(2) 0.063(2) 0.050(2) -0.0335(19) 0.0078(17) -0.0219(19)
C17 0.069(3) 0.070(3) 0.076(3) -0.042(2) -0.018(2) -0.017(2)
C18 0.048(2) 0.063(2) 0.058(2) -0.0262(19) -0.0120(17) -0.0099(17)
C4 0.075(3) 0.057(2) 0.074(3) -0.043(2) 0.009(2) -0.019(2)

loop_
_atom_type_symbol
_atom_type_description
_atom_type_scat_dispersion_real
_atom_type_scat_dispersion_imag
_atom_type_scat_source
C C 0.0033 0.0016 'International Tables Vol C Tables 4.2.6.8 and 6.1.1.4'
H H 0.0000 0.0000 'International Tables Vol C Tables 4.2.6.8 and 6.1.1.4'
Cl Cl 0.1484 0.1585 'International Tables Vol C Tables 4.2.6.8 and 6.1.1.4'
Cu Cu 0.3201 1.2651 'International Tables Vol C Tables 4.2.6.8 and 6.1.1.4'
N N 0.0061 0.0033 'International Tables Vol C Tables 4.2.6.8 and 6.1.1.4'
O O 0.0106 0.0060 'International Tables Vol C Tables 4.2.6.8 and 6.1.1.4'

loop_
_geom_angle_atom_site_label_1
_geom_angle_atom_site_label_2
_geom_angle_atom_site_label_3
_geom_angle
O1 Cu1 N1 91.86(10)
O1 Cu1 O2 90.05(9)
N1 Cu1 O2 176.94(10)
O1 Cu1 N2 167.58(11)
N1 Cu1 N2 86.89(11)
O2 Cu1 N2 90.74(10)
O1 Cu1 O7 100.79(10)
N1 Cu1 O7 90.84(10)
O2 Cu1 O7 91.15(9)
N2 Cu1 O7 91.58(11)
O5 Cl O4 108.8(2)
O5 Cl O6 110.40(19)
O4 Cl O6 109.14(19)
O5 Cl O7 109.11(18)
O4 Cl O7 109.73(19)
O6 Cl O7 109.67(16)
C1 O1 Cu1 127.6(2)
C13 O2 Cu1 129.8(2)
O2 C13 O3 124.0(3)
O2 C13 C14 120.5(3)
O3 C13 C14 115.5(3)
C7 N1 C9 119.6(3)
C7 N1 Cu1 129.1(2)
C9 N1 Cu1 111.2(2)
C11 N2 C12 109.5(3)
C11 N2 C10 111.5(3)
C12 N2 C10 108.1(3)
C11 N2 Cu1 110.3(2)
C12 N2 Cu1 114.2(2)
C10 N2 Cu1 103.0(2)
C3 C2 C1 121.2(3)
C18 C19 C14 120.3(3)
C16 C15 C14 119.7(3)
C5 C6 C1 115.8(3)
C5 C6 C7 119.4(3)
C1 C6 C7 124.8(3)
O1 C1 C2 117.6(3)
O1 C1 C6 121.8(3)
C2 C1 C6 120.5(3)
C15 C14 C19 119.3(3)
C15 C14 C13 119.4(3)
C19 C14 C13 121.3(3)
N1 C9 C10 108.9(3)
N1 C7 C6 121.0(3)
N1 C7 C8 120.8(3)
C6 C7 C8 118.2(3)
N2 C10 C9 110.3(3)
C4 C3 C2 119.3(4)
C17 C16 C15 120.0(4)
Cl O7 Cu1 126.03(15)
C4 C5 C6 122.7(3)
C18 C17 C16 120.8(3)
C17 C18 C19 120.0(3)
C5 C4 C3 120.6(3)

loop_
_geom_bond_atom_site_label_1
_geom_bond_atom_site_label_2
_geom_bond_distance
Cu1 O1 1.892(2)
Cu1 N1 1.940(2)
Cu1 O2 1.998(2)
Cu1 N2 2.017(3)
Cu1 O7 2.423(3)
Cl O5 1.405(3)
Cl O4 1.414(3)
Cl O6 1.419(3)
Cl O7 1.437(2)
O1 C1 1.343(3)
O2 C13 1.236(4)
C13 O3 1.291(4)
C13 C14 1.480(4)
N1 C7 1.304(4)
N1 C9 1.468(4)
N2 C11 1.474(5)
N2 C12 1.487(4)
N2 C10 1.489(4)
C2 C3 1.376(5)
C2 C1 1.389(5)
C19 C18 1.374(4)
C19 C14 1.392(4)
C15 C16 1.380(5)
C15 C14 1.385(4)
C6 C5 1.415(5)
C6 C1 1.417(4)
C6 C7 1.464(5)
C9 C10 1.494(5)
C7 C8 1.505(4)
C3 C4 1.375(5)
C16 C17 1.377(5)
C5 C4 1.359(5)
C17 C18 1.356(5)
